data_4306699
loop_
_publ_author_name
'Sihem Groni'
'Christelle Hureau'
'R\'egis Guillot'
'Genevi\`eve Blondin'
'Guillaume Blain'
'Elodie Anxolab\'eh\`ere-Mallart'

_publ_section_title
;
Characterizations of Chloro and Aqua Mn(II) Mononuclear Complexes with
Amino-Pyridine Ligands. Comparison of Their Electrochemical Properties With
Those of Fe(II) Counterparts
;
_journal_name_full 'Inorganic Chemistry'
_journal_page_first 11783
_journal_page_last 11797
_journal_paper_doi 10.1021/ic8015172
_journal_volume 47
_journal_year 2008
_chemical_formula_moiety 'C26 H28 Cl Mn N6, C2 H3 N, Cl O4'
_chemical_formula_sum 'C28 H31 Cl2 Mn N7 O4'
_chemical_formula_weight 655.44
_space_group_IT_number 14
_symmetry_cell_setting monoclinic
_symmetry_Int_Tables_number 14
_symmetry_space_group_name_Hall '-P 2ybc'
_symmetry_space_group_name_H-M 'P 1 21/c 1'
_atom_sites_solution_hydrogens geom
_atom_sites_solution_primary direct
_atom_sites_solution_secondary difmap
_audit_creation_method SHELXL-97
_cell_angle_alpha 90.00
_cell_angle_beta 92.0420(10)
_cell_angle_gamma 90.00
_cell_formula_units_Z 4
_cell_length_a 14.4793(11)
_cell_length_b 10.1617(8)
_cell_length_c 20.4651(15)
_cell_measurement_reflns_used 9204
_cell_measurement_temperature 293(2)
_cell_measurement_theta_max 29.98
_cell_measurement_theta_min 2.48
_cell_volume 3009.2(4)
_computing_cell_refinement 'Bruker SMART'
_computing_data_collection 'Bruker SMART'
_computing_data_reduction 'Bruker SAINT'
_computing_molecular_graphics 'Bruker SHELXTL'
_computing_publication_material 'Bruker SHELXTL'
_computing_structure_refinement 'Bruker SHELXTL'
_computing_structure_solution 'Bruker SHELXTL'
_diffrn_ambient_temperature 293(2)
_diffrn_measured_fraction_theta_full 0.984
_diffrn_measured_fraction_theta_max 0.878
_diffrn_measurement_device_type 'CCD area detector'
_diffrn_measurement_method 'phi and omega scans'
_diffrn_radiation_monochromator graphite
_diffrn_radiation_probe x-ray
_diffrn_radiation_type MoK\a
_diffrn_radiation_wavelength 0.71073
_diffrn_reflns_av_R_equivalents 0.0196
_diffrn_reflns_av_sigmaI/netI 0.0263
_diffrn_reflns_limit_h_max 19
_diffrn_reflns_limit_h_min -18
_diffrn_reflns_limit_k_max 5
_diffrn_reflns_limit_k_min -13
_diffrn_reflns_limit_l_max 28
_diffrn_reflns_limit_l_min -28
_diffrn_reflns_number 16223
_diffrn_reflns_theta_full 25.00
_diffrn_reflns_theta_max 30.16
_diffrn_reflns_theta_min 2.66
_diffrn_source 'fine-focus sealed tube'
_diffrn_source_type 'kappa X8 APEX II Bruker ICMMO'
_exptl_absorpt_coefficient_mu 0.663
_exptl_absorpt_correction_T_max 0.971
_exptl_absorpt_correction_T_min 0.904
_exptl_absorpt_correction_type psi-scan
_exptl_absorpt_process_details SADABS
_exptl_crystal_colour colourless
_exptl_crystal_density_diffrn 1.447
_exptl_crystal_density_method 'not measured'
_exptl_crystal_description plate
_exptl_crystal_F_000 1356
_exptl_crystal_size_max 0.210
_exptl_crystal_size_mid 0.135
_exptl_crystal_size_min 0.055
_refine_diff_density_max 1.422
_refine_diff_density_min -0.943
_refine_diff_density_rms 0.103
_refine_ls_extinction_method none
_refine_ls_goodness_of_fit_ref 1.046
_refine_ls_hydrogen_treatment constr
_refine_ls_matrix_type full
_refine_ls_number_parameters 380
_refine_ls_number_reflns 7821
_refine_ls_number_restraints 0
_refine_ls_restrained_S_all 1.046
_refine_ls_R_factor_all 0.0706
_refine_ls_R_factor_gt 0.0544
_refine_ls_shift/su_max 0.001
_refine_ls_shift/su_mean 0.000
_refine_ls_structure_factor_coef Fsqd
_refine_ls_weighting_details 'calc w=1/[\s^2^(Fo^2^)+(0.0771P)^2^+3.5409P] where P=(Fo^2^+2Fc^2^)/3'
_refine_ls_weighting_scheme calc
_refine_ls_wR_factor_gt 0.1455
_refine_ls_wR_factor_ref 0.1626
_reflns_number_gt 6216
_reflns_number_total 7821
_reflns_threshold_expression >2sigma(I)
_cod_data_source_file ic8015172_si_002_2.cif
_cod_data_source_block 5
_cod_original_sg_symbol_H-M 'P 21/c'
_cod_database_code 4306699

loop_
_symmetry_equiv_pos_as_xyz
'x, y, z'
'-x, y+1/2, -z+1/2'
'-x, -y, -z'
'x, -y-1/2, z-1/2'

loop_
_atom_site_label
_atom_site_type_symbol
_atom_site_fract_x
_atom_site_fract_y
_atom_site_fract_z
_atom_site_U_iso_or_equiv
_atom_site_adp_type
_atom_site_occupancy
_atom_site_symmetry_multiplicity
_atom_site_calc_flag
_atom_site_refinement_flags
_atom_site_disorder_assembly
_atom_site_disorder_group
Mn Mn 0.72480(2) 0.41194(4) 0.767048(17) 0.03126(11) Uani 1 1 d . . .
Cl Cl 0.58139(5) 0.34100(8) 0.70994(4) 0.04975(19) Uani 1 1 d . . .
Cl3 Cl 0.88064(5) 0.75223(8) 0.02286(4) 0.0555(2) Uani 1 1 d . . .
NP2 N 0.81126(15) 0.3199(2) 0.68694(11) 0.0366(4) Uani 1 1 d . . .
NP1 N 0.66283(15) 0.5057(2) 0.85563(10) 0.0386(5) Uani 1 1 d . . .
C6 C 0.7514(2) 0.7242(3) 0.72241(13) 0.0391(5) Uani 1 1 d . . .
NP2' N 0.68825(16) 0.6285(2) 0.71450(12) 0.0409(5) Uani 1 1 d . . .
C55 C 0.87550(17) 0.3900(3) 0.65711(12) 0.0346(5) Uani 1 1 d . . .
NA2 N 0.86304(15) 0.5492(2) 0.74718(11) 0.0354(4) Uani 1 1 d . . .
NA1 N 0.83359(15) 0.3827(2) 0.85996(11) 0.0368(5) Uani 1 1 d . . .
C66 C 0.7831(2) 0.3948(3) 0.92100(13) 0.0468(7) Uani 1 1 d . . .
H66A H 0.8254 0.4252 0.9556 0.056 Uiso 1 1 calc R . .
H66B H 0.7607 0.3086 0.9333 0.056 Uiso 1 1 calc R . .
C56 C 0.93946(18) 0.5060(3) 0.79121(15) 0.0434(6) Uani 1 1 d . . .
H56A H 0.9875 0.5727 0.7924 0.052 Uiso 1 1 calc R . .
H56B H 0.9657 0.4255 0.7744 0.052 Uiso 1 1 calc R . .
C14 C 0.8877(2) 0.5301(3) 0.67907(14) 0.0415(6) Uani 1 1 d . . .
H14A H 0.9516 0.5558 0.6742 0.050 Uiso 1 1 calc R . .
H14B H 0.8495 0.5867 0.6512 0.050 Uiso 1 1 calc R . .
NP1' N 0.72139(15) 0.1855(2) 0.81344(11) 0.0395(5) Uani 1 1 d . . .
C16 C 0.9254(2) 0.3385(3) 0.60635(14) 0.0467(6) Uani 1 1 d . . .
H16 H 0.9701 0.3890 0.5865 0.056 Uiso 1 1 calc R . .
C17 C 0.7947(2) 0.1972(3) 0.66510(14) 0.0455(6) Uani 1 1 d . . .
H17 H 0.7492 0.1484 0.6850 0.055 Uiso 1 1 calc R . .
C18 C 0.87207(18) 0.2485(3) 0.85565(15) 0.0421(6) Uani 1 1 d . . .
H18A H 0.9105 0.2303 0.8944 0.051 Uiso 1 1 calc R . .
H18B H 0.9104 0.2425 0.8179 0.051 Uiso 1 1 calc R . .
C19 C 0.8396(2) 0.6873(3) 0.75857(15) 0.0437(6) Uani 1 1 d . . .
H19A H 0.8893 0.7430 0.7442 0.052 Uiso 1 1 calc R . .
H19B H 0.8329 0.7017 0.8050 0.052 Uiso 1 1 calc R . .
C20 C 0.70264(19) 0.4883(3) 0.91495(12) 0.0395(6) Uani 1 1 d . . .
C21 C 0.6089(2) 0.6596(3) 0.68244(16) 0.0488(7) Uani 1 1 d . . .
H21 H 0.5648 0.5941 0.6760 0.059 Uiso 1 1 calc R . .
C22 C 0.8014(2) 0.0285(3) 0.88105(17) 0.0519(7) Uani 1 1 d . . .
H22 H 0.8539 0.0058 0.9060 0.062 Uiso 1 1 calc R . .
C23 C 0.79601(18) 0.1487(3) 0.84986(14) 0.0406(6) Uani 1 1 d . . .
C24 C 0.7370(2) 0.8500(3) 0.69904(17) 0.0543(7) Uani 1 1 d . . .
H24 H 0.7824 0.9140 0.7050 0.065 Uiso 1 1 calc R . .
C25 C 0.6506(2) 0.1009(3) 0.80850(15) 0.0471(6) Uani 1 1 d . . .
H25 H 0.5982 0.1255 0.7839 0.057 Uiso 1 1 calc R . .
C26 C 0.6518(2) -0.0210(3) 0.83810(18) 0.0564(8) Uani 1 1 d . . .
H26 H 0.6013 -0.0773 0.8331 0.068 Uiso 1 1 calc R . .
C28 C 0.9078(2) 0.4823(3) 0.85941(14) 0.0450(6) Uani 1 1 d . . .
H28A H 0.9597 0.4527 0.8868 0.054 Uiso 1 1 calc R . .
H28B H 0.8855 0.5642 0.8774 0.054 Uiso 1 1 calc R . .
C29 C 0.7280(3) -0.0579(3) 0.87480(19) 0.0592(8) Uani 1 1 d . . .
H29 H 0.7304 -0.1397 0.8952 0.071 Uiso 1 1 calc R . .
C30 C 0.9080(2) 0.2121(3) 0.58584(15) 0.0498(7) Uani 1 1 d . . .
H30 H 0.9413 0.1756 0.5523 0.060 Uiso 1 1 calc R . .
C31 C 0.8408(2) 0.1400(3) 0.61534(15) 0.0484(7) Uani 1 1 d . . .
H31 H 0.8270 0.0546 0.6018 0.058 Uiso 1 1 calc R . .
C32 C 0.5865(2) 0.5804(3) 0.85149(15) 0.0487(7) Uani 1 1 d . . .
H32 H 0.5581 0.5932 0.8105 0.058 Uiso 1 1 calc R . .
C33 C 0.6691(2) 0.5466(4) 0.97013(15) 0.0582(9) Uani 1 1 d . . .
H33 H 0.6993 0.5350 1.0106 0.070 Uiso 1 1 calc R . .
C34 C 0.5481(2) 0.6391(4) 0.90434(17) 0.0584(8) Uani 1 1 d . . .
H34 H 0.4945 0.6891 0.8993 0.070 Uiso 1 1 calc R . .
C35 C 0.5893(2) 0.7840(3) 0.65847(16) 0.0531(7) Uani 1 1 d . . .
H35 H 0.5329 0.8019 0.6371 0.064 Uiso 1 1 calc R . .
C37 C 0.5901(3) 0.6224(4) 0.96462(17) 0.0665(10) Uani 1 1 d . . .
H37 H 0.5659 0.6615 1.0013 0.080 Uiso 1 1 calc R . .
O2 O 0.8632(3) 0.7462(4) -0.04713(17) 0.1022(12) Uani 1 1 d . . .
C40 C 0.6546(3) 0.8798(3) 0.66680(19) 0.0605(9) Uani 1 1 d . . .
H40 H 0.6435 0.9643 0.6509 0.073 Uiso 1 1 calc R . .
O3 O 0.9498(2) 0.8475(3) 0.03352(15) 0.0865(9) Uani 1 1 d . . .
O1 O 0.9112(4) 0.6339(6) 0.0412(5) 0.234(4) Uani 1 1 d . . .
O4 O 0.7970(3) 0.7882(6) 0.0481(2) 0.142(2) Uani 1 1 d . . .
C001 C 0.6161(4) 0.1309(6) 1.0016(2) 0.0852(14) Uani 1 1 d . . .
N50 N 0.5826(4) 0.2013(7) 0.9663(3) 0.139(2) Uani 1 1 d . . .
C003 C 0.6615(6) 0.0401(8) 1.0444(3) 0.149(3) Uani 1 1 d . . .
H00A H 0.6299 -0.0430 1.0421 0.223 Uiso 1 1 calc R . .
H00B H 0.6611 0.0730 1.0884 0.223 Uiso 1 1 calc R . .
H00C H 0.7242 0.0286 1.0317 0.223 Uiso 1 1 calc R . .

loop_
_atom_site_aniso_label
_atom_site_aniso_U_11
_atom_site_aniso_U_22
_atom_site_aniso_U_33
_atom_site_aniso_U_23
_atom_site_aniso_U_13
_atom_site_aniso_U_12
Mn 0.02746(18) 0.0353(2) 0.03102(19) -0.00310(14) 0.00080(13) -0.00036(13)
Cl 0.0398(3) 0.0515(4) 0.0568(4) 0.0066(3) -0.0154(3) -0.0108(3)
Cl3 0.0469(4) 0.0561(5) 0.0637(5) -0.0024(4) 0.0033(3) -0.0003(3)
NP2 0.0380(11) 0.0330(11) 0.0393(11) -0.0055(8) 0.0084(9) -0.0052(8)
NP1 0.0369(11) 0.0464(12) 0.0324(10) -0.0013(9) 0.0010(8) 0.0078(9)
C6 0.0450(14) 0.0321(12) 0.0406(13) -0.0044(10) 0.0053(11) 0.0018(10)
NP2' 0.0400(11) 0.0385(12) 0.0443(12) 0.0036(9) 0.0022(9) -0.0006(9)
C55 0.0305(11) 0.0382(13) 0.0354(12) -0.0013(9) 0.0054(9) -0.0012(9)
NA2 0.0345(10) 0.0300(10) 0.0415(11) -0.0042(8) -0.0004(9) -0.0010(8)
NA1 0.0336(10) 0.0405(12) 0.0361(10) -0.0028(8) -0.0027(8) 0.0076(9)
C66 0.0517(16) 0.0570(18) 0.0313(12) 0.0025(11) -0.0026(11) 0.0153(13)
C56 0.0307(12) 0.0407(14) 0.0583(16) -0.0055(12) -0.0053(11) -0.0026(10)
C14 0.0417(14) 0.0374(14) 0.0460(14) 0.0005(11) 0.0104(11) -0.0079(11)
NP1' 0.0361(11) 0.0429(12) 0.0395(11) 0.0044(9) 0.0024(9) -0.0014(9)
C16 0.0403(14) 0.0572(18) 0.0435(14) -0.0043(12) 0.0156(11) -0.0041(13)
C17 0.0535(16) 0.0375(14) 0.0462(14) -0.0075(11) 0.0115(12) -0.0095(12)
C18 0.0313(12) 0.0392(14) 0.0554(16) 0.0014(11) -0.0046(11) 0.0082(10)
C19 0.0455(14) 0.0299(13) 0.0553(16) -0.0068(11) -0.0024(12) -0.0023(11)
C20 0.0406(13) 0.0453(14) 0.0325(12) -0.0028(10) 0.0005(10) 0.0057(11)
C21 0.0423(14) 0.0501(17) 0.0540(16) 0.0062(13) 0.0003(12) 0.0012(12)
C22 0.0501(16) 0.0435(16) 0.0622(19) 0.0098(14) 0.0017(14) 0.0109(13)
C23 0.0369(12) 0.0414(14) 0.0438(14) 0.0025(11) 0.0044(11) 0.0078(11)
C24 0.0644(19) 0.0333(14) 0.0649(19) 0.0002(13) -0.0028(16) 0.0000(13)
C25 0.0408(14) 0.0518(17) 0.0488(15) 0.0071(12) 0.0026(12) -0.0061(12)
C26 0.0547(18) 0.0489(18) 0.066(2) 0.0033(15) 0.0101(15) -0.0131(14)
C28 0.0424(14) 0.0442(15) 0.0473(15) -0.0080(12) -0.0150(12) 0.0009(11)
C29 0.067(2) 0.0406(16) 0.070(2) 0.0119(15) 0.0110(17) 0.0025(15)
C30 0.0481(16) 0.0574(18) 0.0446(15) -0.0152(13) 0.0118(12) 0.0045(13)
C31 0.0587(17) 0.0417(15) 0.0449(15) -0.0132(12) 0.0045(13) -0.0005(13)
C32 0.0431(14) 0.0629(19) 0.0402(14) 0.0019(13) 0.0021(11) 0.0181(13)
C33 0.063(2) 0.079(2) 0.0321(13) -0.0072(14) 0.0005(13) 0.0205(18)
C34 0.0537(18) 0.068(2) 0.0545(18) -0.0001(15) 0.0109(14) 0.0241(16)
C35 0.0518(17) 0.0576(19) 0.0498(16) 0.0075(14) -0.0002(13) 0.0133(14)
C37 0.071(2) 0.082(3) 0.0466(17) -0.0120(17) 0.0139(16) 0.026(2)
O2 0.121(3) 0.114(3) 0.071(2) -0.0205(19) -0.0121(19) -0.001(2)
C40 0.073(2) 0.0410(16) 0.067(2) 0.0096(14) -0.0020(17) 0.0118(15)
O3 0.094(2) 0.090(2) 0.0762(19) -0.0181(16) 0.0089(16) -0.0344(18)
O1 0.144(4) 0.145(5) 0.404(11) 0.182(6) -0.097(6) -0.031(4)
O4 0.074(2) 0.227(6) 0.127(3) -0.084(4) 0.035(2) -0.011(3)
C001 0.087(3) 0.105(4) 0.065(2) -0.004(2) 0.021(2) 0.024(3)
N50 0.149(5) 0.163(6) 0.108(4) 0.021(4) 0.033(4) 0.077(5)
C003 0.205(8) 0.166(7) 0.075(4) 0.014(4) 0.000(4) 0.068(6)

loop_
_atom_type_symbol
_atom_type_description
_atom_type_scat_dispersion_real
_atom_type_scat_dispersion_imag
_atom_type_scat_source
C C 0.0031 0.0016 'International Tables Vol C Tables 4.2.6.8 and 6.1.1.4'
H H 0.0000 0.0000 'International Tables Vol C Tables 4.2.6.8 and 6.1.1.4'
N N 0.0061 0.0033 'International Tables Vol C Tables 4.2.6.8 and 6.1.1.4'
O O 0.0109 0.0061 'International Tables Vol C Tables 4.2.6.8 and 6.1.1.4'
Cl Cl 0.1495 0.1591 'International Tables Vol C Tables 4.2.6.8 and 6.1.1.4'
Mn Mn 0.3385 0.7311 'International Tables Vol C Tables 4.2.6.8 and 6.1.1.4'

loop_
_geom_angle_atom_site_label_1
_geom_angle_atom_site_label_2
_geom_angle_atom_site_label_3
_geom_angle
_geom_angle_site_symmetry_1
_geom_angle_site_symmetry_3
_geom_angle_publ_flag
NP1 Mn NP2 170.24(8) . . ?
NP1 Mn NA1 71.97(7) . . ?
NP2 Mn NA1 98.82(8) . . ?
NP1 Mn Cl 98.76(6) . . ?
NP2 Mn Cl 90.80(6) . . ?
NA1 Mn Cl 147.76(6) . . ?
NP1 Mn NA2 103.87(8) . . ?
NP2 Mn NA2 69.45(7) . . ?
NA1 Mn NA2 72.23(8) . . ?
Cl Mn NA2 139.44(6) . . ?
NP1 Mn NP1' 94.00(8) . . ?
NP2 Mn NP1' 85.11(8) . . ?
NA1 Mn NP1' 67.18(8) . . ?
Cl Mn NP1' 83.24(6) . . ?
NA2 Mn NP1' 127.44(7) . . ?
NP1 Mn NP2' 83.68(8) . . ?
NP2 Mn NP2' 99.43(8) . . ?
NA1 Mn NP2' 124.25(8) . . ?
Cl Mn NP2' 83.74(6) . . ?
NA2 Mn NP2' 66.09(7) . . ?
NP1' Mn NP2' 166.27(8) . . ?
O1 Cl3 O4 114.8(5) . . ?
O1 Cl3 O3 110.6(3) . . ?
O4 Cl3 O3 112.9(3) . . ?
O1 Cl3 O2 106.6(5) . . ?
O4 Cl3 O2 104.9(3) . . ?
O3 Cl3 O2 106.4(2) . . ?
C55 NP2 C17 117.5(2) . . ?
C55 NP2 Mn 120.99(17) . . ?
C17 NP2 Mn 121.30(18) . . ?
C20 NP1 C32 117.4(2) . . ?
C20 NP1 Mn 120.10(17) . . ?
C32 NP1 Mn 122.51(18) . . ?
NP2' C6 C24 122.5(3) . . ?
NP2' C6 C19 116.3(2) . . ?
C24 C6 C19 121.3(3) . . ?
C21 NP2' C6 117.1(3) . . ?
C21 NP2' Mn 125.7(2) . . ?
C6 NP2' Mn 117.01(18) . . ?
NP2 C55 C16 122.0(2) . . ?
NP2 C55 C14 116.4(2) . . ?
C16 C55 C14 121.5(2) . . ?
C14 NA2 C19 110.1(2) . . ?
C14 NA2 C56 109.9(2) . . ?
C19 NA2 C56 111.2(2) . . ?
C14 NA2 Mn 107.86(15) . . ?
C19 NA2 Mn 108.61(16) . . ?
C56 NA2 Mn 109.01(16) . . ?
C66 NA1 C28 109.4(2) . . ?
C66 NA1 C18 109.1(2) . . ?
C28 NA1 C18 110.9(2) . . ?
C66 NA1 Mn 108.91(16) . . ?
C28 NA1 Mn 111.10(16) . . ?
C18 NA1 Mn 107.44(16) . . ?
NA1 C66 C20 112.9(2) . . ?
NA1 C66 H66A 109.0 . . ?
C20 C66 H66A 109.0 . . ?
NA1 C66 H66B 109.0 . . ?
C20 C66 H66B 109.0 . . ?
H66A C66 H66B 107.8 . . ?
NA2 C56 C28 111.7(2) . . ?
NA2 C56 H56A 109.3 . . ?
C28 C56 H56A 109.3 . . ?
NA2 C56 H56B 109.3 . . ?
C28 C56 H56B 109.3 . . ?
H56A C56 H56B 107.9 . . ?
NA2 C14 C55 112.4(2) . . ?
NA2 C14 H14A 109.1 . . ?
C55 C14 H14A 109.1 . . ?
NA2 C14 H14B 109.1 . . ?
C55 C14 H14B 109.1 . . ?
H14A C14 H14B 107.9 . . ?
C25 NP1' C23 117.5(3) . . ?
C25 NP1' Mn 126.17(19) . . ?
C23 NP1' Mn 116.24(18) . . ?
C30 C16 C55 119.1(3) . . ?
C30 C16 H16 120.5 . . ?
C55 C16 H16 120.5 . . ?
NP2 C17 C31 123.8(3) . . ?
NP2 C17 H17 118.1 . . ?
C31 C17 H17 118.1 . . ?
NA1 C18 C23 110.6(2) . . ?
NA1 C18 H18A 109.5 . . ?
C23 C18 H18A 109.5 . . ?
NA1 C18 H18B 109.5 . . ?
C23 C18 H18B 109.5 . . ?
H18A C18 H18B 108.1 . . ?
NA2 C19 C6 111.1(2) . . ?
NA2 C19 H19A 109.4 . . ?
C6 C19 H19A 109.4 . . ?
NA2 C19 H19B 109.4 . . ?
C6 C19 H19B 109.4 . . ?
H19A C19 H19B 108.0 . . ?
NP1 C20 C33 122.3(3) . . ?
NP1 C20 C66 117.8(2) . . ?
C33 C20 C66 119.9(2) . . ?
NP2' C21 C35 123.5(3) . . ?
NP2' C21 H21 118.2 . . ?
C35 C21 H21 118.2 . . ?
C23 C22 C29 119.3(3) . . ?
C23 C22 H22 120.3 . . ?
C29 C22 H22 120.3 . . ?
NP1' C23 C22 122.3(3) . . ?
NP1' C23 C18 115.4(2) . . ?
C22 C23 C18 122.3(3) . . ?
C40 C24 C6 119.3(3) . . ?
C40 C24 H24 120.4 . . ?
C6 C24 H24 120.4 . . ?
NP1' C25 C26 123.1(3) . . ?
NP1' C25 H25 118.4 . . ?
C26 C25 H25 118.4 . . ?
C29 C26 C25 119.0(3) . . ?
C29 C26 H26 120.5 . . ?
C25 C26 H26 120.5 . . ?
NA1 C28 C56 111.3(2) . . ?
NA1 C28 H28A 109.4 . . ?
C56 C28 H28A 109.4 . . ?
NA1 C28 H28B 109.4 . . ?
C56 C28 H28B 109.4 . . ?
H28A C28 H28B 108.0 . . ?
C26 C29 C22 118.8(3) . . ?
C26 C29 H29 120.6 . . ?
C22 C29 H29 120.6 . . ?
C16 C30 C31 119.4(3) . . ?
C16 C30 H30 120.3 . . ?
C31 C30 H30 120.3 . . ?
C17 C31 C30 118.2(3) . . ?
C17 C31 H31 120.9 . . ?
C30 C31 H31 120.9 . . ?
NP1 C32 C34 123.6(3) . . ?
NP1 C32 H32 118.2 . . ?
C34 C32 H32 118.2 . . ?
C20 C33 C37 119.2(3) . . ?
C20 C33 H33 120.4 . . ?
C37 C33 H33 120.4 . . ?
C37 C34 C32 118.5(3) . . ?
C37 C34 H34 120.7 . . ?
C32 C34 H34 120.7 . . ?
C40 C35 C21 118.4(3) . . ?
C40 C35 H35 120.8 . . ?
C21 C35 H35 120.8 . . ?
C34 C37 C33 119.0(3) . . ?
C34 C37 H37 120.5 . . ?
C33 C37 H37 120.5 . . ?
C35 C40 C24 119.2(3) . . ?
C35 C40 H40 120.4 . . ?
C24 C40 H40 120.4 . . ?
N50 C001 C003 177.5(6) . . ?
C001 C003 H00A 109.5 . . ?
C001 C003 H00B 109.5 . . ?
H00A C003 H00B 109.5 . . ?
C001 C003 H00C 109.5 . . ?
H00A C003 H00C 109.5 . . ?
H00B C003 H00C 109.5 . . ?

loop_
_geom_bond_atom_site_label_1
_geom_bond_atom_site_label_2
_geom_bond_distance
_geom_bond_site_symmetry_2
_geom_bond_publ_flag
Mn NP1 2.262(2) . ?
Mn NP2 2.297(2) . ?
Mn NA1 2.444(2) . ?
Mn Cl 2.4544(7) . ?
Mn NA2 2.485(2) . ?
Mn NP1' 2.490(2) . ?
Mn NP2' 2.498(2) . ?
Cl3 O1 1.330(5) . ?
Cl3 O4 1.382(4) . ?
Cl3 O3 1.405(3) . ?
Cl3 O2 1.447(3) . ?
NP2 C55 1.336(3) . ?
NP2 C17 1.343(3) . ?
NP1 C20 1.337(3) . ?
NP1 C32 1.341(3) . ?
C6 NP2' 1.341(4) . ?
C6 C24 1.378(4) . ?
C6 C19 1.500(4) . ?
NP2' C21 1.340(4) . ?
C55 C16 1.389(4) . ?
C55 C14 1.501(4) . ?
NA2 C14 1.464(4) . ?
NA2 C19 1.465(3) . ?
NA2 C56 1.469(3) . ?
NA1 C66 1.474(4) . ?
NA1 C28 1.477(4) . ?
NA1 C18 1.477(3) . ?
C66 C20 1.505(4) . ?
C66 H66A 0.9700 . ?
C66 H66B 0.9700 . ?
C56 C28 1.504(4) . ?
C56 H56A 0.9700 . ?
C56 H56B 0.9700 . ?
C14 H14A 0.9700 . ?
C14 H14B 0.9700 . ?
NP1' C25 1.339(4) . ?
NP1' C23 1.344(3) . ?
C16 C30 1.372(5) . ?
C16 H16 0.9300 . ?
C17 C31 1.367(4) . ?
C17 H17 0.9300 . ?
C18 C23 1.499(4) . ?
C18 H18A 0.9700 . ?
C18 H18B 0.9700 . ?
C19 H19A 0.9700 . ?
C19 H19B 0.9700 . ?
C20 C33 1.379(4) . ?
C21 C35 1.381(4) . ?
C21 H21 0.9300 . ?
C22 C23 1.380(4) . ?
C22 C29 1.381(5) . ?
C22 H22 0.9300 . ?
C24 C40 1.377(5) . ?
C24 H24 0.9300 . ?
C25 C26 1.379(5) . ?
C25 H25 0.9300 . ?
C26 C29 1.365(5) . ?
C26 H26 0.9300 . ?
C28 H28A 0.9700 . ?
C28 H28B 0.9700 . ?
C29 H29 0.9300 . ?
C30 C31 1.375(5) . ?
C30 H30 0.9300 . ?
C31 H31 0.9300 . ?
C32 C34 1.370(4) . ?
C32 H32 0.9300 . ?
C33 C37 1.380(5) . ?
C33 H33 0.9300 . ?
C34 C37 1.367(5) . ?
C34 H34 0.9300 . ?
C35 C40 1.364(5) . ?
C35 H35 0.9300 . ?
C37 H37 0.9300 . ?
C40 H40 0.9300 . ?
C001 N50 1.116(7) . ?
C001 C003 1.417(8) . ?
C003 H00A 0.9600 . ?
C003 H00B 0.9600 . ?
C003 H00C 0.9600 . ?

loop_
_geom_torsion_atom_site_label_1
_geom_torsion_atom_site_label_2
_geom_torsion_atom_site_label_3
_geom_torsion_atom_site_label_4
_geom_torsion
_geom_torsion_site_symmetry_1
_geom_torsion_site_symmetry_2
_geom_torsion_site_symmetry_3
_geom_torsion_site_symmetry_4
_geom_torsion_publ_flag
NP1 Mn NP2 C55 -64.1(6) . . . . ?
NA1 Mn NP2 C55 -83.3(2) . . . . ?
Cl Mn NP2 C55 127.58(19) . . . . ?
NA2 Mn NP2 C55 -16.15(19) . . . . ?
NP1' Mn NP2 C55 -149.3(2) . . . . ?
NP2' Mn NP2 C55 43.8(2) . . . . ?
NP1 Mn NP2 C17 120.7(5) . . . . ?
NA1 Mn NP2 C17 101.6(2) . . . . ?
Cl Mn NP2 C17 -47.6(2) . . . . ?
NA2 Mn NP2 C17 168.7(2) . . . . ?
NP1' Mn NP2 C17 35.6(2) . . . . ?
NP2' Mn NP2 C17 -131.3(2) . . . . ?
NP2 Mn NP1 C20 -29.0(6) . . . . ?
NA1 Mn NP1 C20 -9.0(2) . . . . ?
Cl Mn NP1 C20 139.2(2) . . . . ?
NA2 Mn NP1 C20 -74.7(2) . . . . ?
NP1' Mn NP1 C20 55.4(2) . . . . ?
NP2' Mn NP1 C20 -138.2(2) . . . . ?
NP2 Mn NP1 C32 150.6(4) . . . . ?
NA1 Mn NP1 C32 170.6(3) . . . . ?
Cl Mn NP1 C32 -41.2(3) . . . . ?
NA2 Mn NP1 C32 104.8(2) . . . . ?
NP1' Mn NP1 C32 -125.0(3) . . . . ?
NP2' Mn NP1 C32 41.4(3) . . . . ?
C24 C6 NP2' C21 0.0(4) . . . . ?
C19 C6 NP2' C21 179.9(3) . . . . ?
C24 C6 NP2' Mn -176.2(2) . . . . ?
C19 C6 NP2' Mn 3.7(3) . . . . ?
NP1 Mn NP2' C21 -90.0(2) . . . . ?
NP2 Mn NP2' C21 99.4(2) . . . . ?
NA1 Mn NP2' C21 -153.1(2) . . . . ?
Cl Mn NP2' C21 9.6(2) . . . . ?
NA2 Mn NP2' C21 161.8(3) . . . . ?
NP1' Mn NP2' C21 -9.0(5) . . . . ?
NP1 Mn NP2' C6 85.9(2) . . . . ?
NP2 Mn NP2' C6 -84.8(2) . . . . ?
NA1 Mn NP2' C6 22.7(2) . . . . ?
Cl Mn NP2' C6 -174.6(2) . . . . ?
NA2 Mn NP2' C6 -22.38(18) . . . . ?
NP1' Mn NP2' C6 166.8(3) . . . . ?
C17 NP2 C55 C16 -1.5(4) . . . . ?
Mn NP2 C55 C16 -176.8(2) . . . . ?
C17 NP2 C55 C14 175.6(3) . . . . ?
Mn NP2 C55 C14 0.3(3) . . . . ?
NP1 Mn NA2 C14 -158.99(16) . . . . ?
NP2 Mn NA2 C14 28.47(16) . . . . ?
NA1 Mn NA2 C14 135.45(18) . . . . ?
Cl Mn NA2 C14 -37.0(2) . . . . ?
NP1' Mn NA2 C14 94.78(18) . . . . ?
NP2' Mn NA2 C14 -82.49(17) . . . . ?
NP1 Mn NA2 C19 -39.65(18) . . . . ?
NP2 Mn NA2 C19 147.81(19) . . . . ?
NA1 Mn NA2 C19 -105.20(18) . . . . ?
Cl Mn NA2 C19 82.33(19) . . . . ?
NP1' Mn NA2 C19 -145.88(17) . . . . ?
NP2' Mn NA2 C19 36.86(17) . . . . ?
NP1 Mn NA2 C56 81.71(18) . . . . ?
NP2 Mn NA2 C56 -90.83(18) . . . . ?
NA1 Mn NA2 C56 16.16(16) . . . . ?
Cl Mn NA2 C56 -156.31(14) . . . . ?
NP1' Mn NA2 C56 -24.5(2) . . . . ?
NP2' Mn NA2 C56 158.22(19) . . . . ?
NP1 Mn NA1 C66 21.59(18) . . . . ?
NP2 Mn NA1 C66 -161.77(18) . . . . ?
Cl Mn NA1 C66 -56.0(2) . . . . ?
NA2 Mn NA1 C66 133.2(2) . . . . ?
NP1' Mn NA1 C66 -80.92(19) . . . . ?
NP2' Mn NA1 C66 90.4(2) . . . . ?
NP1 Mn NA1 C28 -98.99(18) . . . . ?
NP2 Mn NA1 C28 77.65(18) . . . . ?
Cl Mn NA1 C28 -176.53(14) . . . . ?
NA2 Mn NA1 C28 12.66(17) . . . . ?
NP1' Mn NA1 C28 158.51(19) . . . . ?
NP2' Mn NA1 C28 -30.2(2) . . . . ?
NP1 Mn NA1 C18 139.60(19) . . . . ?
NP2 Mn NA1 C18 -43.76(18) . . . . ?
Cl Mn NA1 C18 62.1(2) . . . . ?
NA2 Mn NA1 C18 -108.75(18) . . . . ?
NP1' Mn NA1 C18 37.09(17) . . . . ?
NP2' Mn NA1 C18 -151.60(16) . . . . ?
C28 NA1 C66 C20 90.0(3) . . . . ?
C18 NA1 C66 C20 -148.6(2) . . . . ?
Mn NA1 C66 C20 -31.6(3) . . . . ?
C14 NA2 C56 C28 -161.7(2) . . . . ?
C19 NA2 C56 C28 76.1(3) . . . . ?
Mn NA2 C56 C28 -43.6(3) . . . . ?
C19 NA2 C14 C55 -157.1(2) . . . . ?
C56 NA2 C14 C55 80.0(3) . . . . ?
Mn NA2 C14 C55 -38.7(3) . . . . ?
NP2 C55 C14 NA2 28.0(3) . . . . ?
C16 C55 C14 NA2 -154.9(3) . . . . ?
NP1 Mn NP1' C25 87.5(2) . . . . ?
NP2 Mn NP1' C25 -102.2(2) . . . . ?
NA1 Mn NP1' C25 156.1(3) . . . . ?
Cl Mn NP1' C25 -10.8(2) . . . . ?
NA2 Mn NP1' C25 -161.6(2) . . . . ?
NP2' Mn NP1' C25 7.8(5) . . . . ?
NP1 Mn NP1' C23 -88.5(2) . . . . ?
NP2 Mn NP1' C23 81.8(2) . . . . ?
NA1 Mn NP1' C23 -19.92(19) . . . . ?
Cl Mn NP1' C23 173.2(2) . . . . ?
NA2 Mn NP1' C23 22.4(2) . . . . ?
NP2' Mn NP1' C23 -168.2(3) . . . . ?
NP2 C55 C16 C30 0.4(4) . . . . ?
C14 C55 C16 C30 -176.5(3) . . . . ?
C55 NP2 C17 C31 1.3(4) . . . . ?
Mn NP2 C17 C31 176.6(2) . . . . ?
C66 NA1 C18 C23 64.8(3) . . . . ?
C28 NA1 C18 C23 -174.7(2) . . . . ?
Mn NA1 C18 C23 -53.1(3) . . . . ?
C14 NA2 C19 C6 68.0(3) . . . . ?
C56 NA2 C19 C6 -169.9(2) . . . . ?
Mn NA2 C19 C6 -49.9(3) . . . . ?
NP2' C6 C19 NA2 31.6(4) . . . . ?
C24 C6 C19 NA2 -148.5(3) . . . . ?
C32 NP1 C20 C33 -1.6(5) . . . . ?
Mn NP1 C20 C33 178.0(3) . . . . ?
C32 NP1 C20 C66 174.6(3) . . . . ?
Mn NP1 C20 C66 -5.8(4) . . . . ?
NA1 C66 C20 NP1 26.7(4) . . . . ?
NA1 C66 C20 C33 -157.0(3) . . . . ?
C6 NP2' C21 C35 -0.9(5) . . . . ?
Mn NP2' C21 C35 174.9(2) . . . . ?
C25 NP1' C23 C22 0.5(4) . . . . ?
Mn NP1' C23 C22 176.8(2) . . . . ?
C25 NP1' C23 C18 -178.1(3) . . . . ?
Mn NP1' C23 C18 -1.7(3) . . . . ?
C29 C22 C23 NP1' 0.1(5) . . . . ?
C29 C22 C23 C18 178.6(3) . . . . ?
NA1 C18 C23 NP1' 37.3(3) . . . . ?
NA1 C18 C23 C22 -141.3(3) . . . . ?
NP2' C6 C24 C40 0.6(5) . . . . ?
C19 C6 C24 C40 -179.2(3) . . . . ?
C23 NP1' C25 C26 -0.9(5) . . . . ?
Mn NP1' C25 C26 -176.8(2) . . . . ?
NP1' C25 C26 C29 0.6(5) . . . . ?
C66 NA1 C28 C56 -160.6(2) . . . . ?
C18 NA1 C28 C56 79.1(3) . . . . ?
Mn NA1 C28 C56 -40.3(3) . . . . ?
NA2 C56 C28 NA1 58.1(3) . . . . ?
C25 C26 C29 C22 0.1(5) . . . . ?
C23 C22 C29 C26 -0.4(5) . . . . ?
C55 C16 C30 C31 0.8(5) . . . . ?
NP2 C17 C31 C30 -0.1(5) . . . . ?
C16 C30 C31 C17 -1.0(5) . . . . ?
C20 NP1 C32 C34 0.1(5) . . . . ?
Mn NP1 C32 C34 -179.5(3) . . . . ?
NP1 C20 C33 C37 2.1(6) . . . . ?
C66 C20 C33 C37 -174.1(4) . . . . ?
NP1 C32 C34 C37 1.0(6) . . . . ?
NP2' C21 C35 C40 1.2(5) . . . . ?
C32 C34 C37 C33 -0.5(6) . . . . ?
C20 C33 C37 C34 -0.9(7) . . . . ?
C21 C35 C40 C24 -0.5(5) . . . . ?
C6 C24 C40 C35 -0.3(6) . . . . ?
